data_7102505
loop_
_publ_author_name
'L\'opez, Concepci\'on'
'Caubet, Amparo'
'P\'erez, Sonia'
'Solans, Xavier'
'Font-Bard\'ia, Merc\`e'

_publ_section_title
;
 Easy access to diastereomerically pure platinacycles.
;
_journal_issue 5
_journal_name_full 'Chemical communications (Cambridge, England)'
_journal_page_first 540
_journal_page_last 541
_journal_paper_doi 10.1039/b315157c
_journal_year 2004
_chemical_formula_sum 'C18 H25 Cl Fe N O2 Pt S'
_chemical_formula_weight 605.84
_chemical_name_systematic
;
?
;
_space_group_IT_number 19
_symmetry_cell_setting orthorhombic
_symmetry_space_group_name_Hall 'P 2ac 2ab'
_symmetry_space_group_name_H-M 'P 21 21 21'
_atom_sites_solution_hydrogens geom
_atom_sites_solution_primary direct
_atom_sites_solution_secondary difmap
_audit_creation_method SHELXL
_cell_angle_alpha 90.00
_cell_angle_beta 90.00
_cell_angle_gamma 90.00
_cell_formula_units_Z 4
_cell_length_a 7.1740(10)
_cell_length_b 9.6780(10)
_cell_length_c 28.8870(10)
_cell_measurement_temperature 293(2)
_cell_volume 2005.6(4)
_computing_structure_refinement 'SHELXL-93 (Sheldrick, 1993)'
_computing_structure_solution 'SHELXS-86 (Sheldrick, 1990)'
_diffrn_ambient_temperature 293(2)
_diffrn_measurement_device 'MAR3200 Image-plate detector'
_diffrn_measurement_method 'phi scan'
_diffrn_radiation_monochromator graphite
_diffrn_radiation_source 'fine-focus sealed tube'
_diffrn_radiation_type MoK\a
_diffrn_radiation_wavelength 0.71069
_diffrn_reflns_av_R_equivalents 0.0371
_diffrn_reflns_av_sigmaI/netI 0.0173
_diffrn_reflns_limit_h_max 4
_diffrn_reflns_limit_h_min 0
_diffrn_reflns_limit_k_max 12
_diffrn_reflns_limit_k_min 0
_diffrn_reflns_limit_l_max 42
_diffrn_reflns_limit_l_min 0
_diffrn_reflns_number 6830
_diffrn_reflns_theta_max 31.58
_diffrn_reflns_theta_min 2.82
_exptl_absorpt_coefficient_mu 7.939
_exptl_absorpt_correction_T_max 0.67
_exptl_absorpt_correction_T_min 0.45
_exptl_absorpt_correction_type 'phi scan'
_exptl_crystal_colour violet
_exptl_crystal_density_diffrn 2.006
_exptl_crystal_description prism
_exptl_crystal_F_000 1172
_exptl_crystal_size_max 0.2
_exptl_crystal_size_mid 0.1
_exptl_crystal_size_min 0.1
_refine_diff_density_max 0.851
_refine_diff_density_min -0.835
_refine_diff_density_rms 0.151
_refine_ls_abs_structure_details 'Flack H D (1983), Acta Cryst. A39, 876-881'
_refine_ls_abs_structure_Flack 0.00(33)
_refine_ls_extinction_coef 0.0011(5)
_refine_ls_extinction_expression Fc^*^=kFc[1+0.001xFc^2^\l^3^/sin(2\q)]^-1/4^
_refine_ls_extinction_method SHELXL
_refine_ls_goodness_of_fit_all 1.092
_refine_ls_goodness_of_fit_obs 1.109
_refine_ls_matrix_type full
_refine_ls_number_parameters 225
_refine_ls_number_reflns 6248
_refine_ls_number_restraints 30
_refine_ls_restrained_S_all 1.081
_refine_ls_restrained_S_obs 1.097
_refine_ls_R_factor_all 0.0388
_refine_ls_R_factor_obs 0.0371
_refine_ls_shift/esd_max 0.001
_refine_ls_shift/esd_mean 0.000
_refine_ls_structure_factor_coef Fsqd
_refine_ls_weighting_details 'w=1/[\s^2^(Fo^2^)+(0.0763P)^2^+0.0000P] where P=(Fo^2^+2Fc^2^)/3'
_refine_ls_weighting_scheme calc
_refine_ls_wR_factor_all 0.0876
_refine_ls_wR_factor_obs 0.0868
_reflns_number_observed 1454
_reflns_number_total 6248
_reflns_observed_criterion >2sigma(I)
_cod_data_source_file b315157c.txt
_cod_data_source_block chfm18a
_cod_depositor_comments
;
The following automatic conversions were performed:

'_refine_ls_weighting_scheme' value 'calc
w=1/[\s^2^(Fo^2^)+(0.0763P)^2^+0.0000P] where P=(Fo^2^+2Fc^2^)/3' was
changed to 'calc'. New tag '_refine_ls_weighting_details' was
created. The value of the new tag was set to
'w=1/[\s^2^(Fo^2^)+(0.0763P)^2^+0.0000P] where P=(Fo^2^+2Fc^2^)/3'.

Automatic conversion script
Id: cif_fix_values 3143 2015-03-26 13:38:13Z robertas 
;
_cod_database_code 7102505

loop_
_symmetry_equiv_pos_as_xyz
'x, y, z'
'-x+1/2, -y, z+1/2'
'-x, y+1/2, -z+1/2'
'x+1/2, -y+1/2, -z'

loop_
_atom_site_aniso_label
_atom_site_aniso_U_11
_atom_site_aniso_U_22
_atom_site_aniso_U_33
_atom_site_aniso_U_23
_atom_site_aniso_U_13
_atom_site_aniso_U_12
Pt 0.0383(7) 0.0283(2) 0.02850(15) 0.00052(8) -0.0023(2) 0.0005(2)
Fe 0.031(3) 0.0311(7) 0.0309(5) 0.0029(3) -0.0003(8) 0.0009(9)
S 0.062(5) 0.0340(13) 0.0370(9) -0.0015(7) -0.0037(15) -0.001(2)
Cl 0.077(5) 0.0494(14) 0.0370(9) -0.0014(7) 0.001(2) -0.006(2)
O1 0.104(19) 0.055(7) 0.072(5) 0.015(4) -0.009(8) -0.007(8)
O2 0.063(15) 0.045(5) 0.061(4) 0.004(3) 0.006(6) 0.003(7)
N 0.063(15) 0.024(4) 0.025(2) -0.001(2) -0.001(4) -0.001(5)
C1 0.095(33) 0.074(12) 0.068(8) 0.004(6) -0.002(13) 0.002(14)
C2 0.032(23) 0.056(8) 0.070(7) 0.016(5) 0.008(10) -0.016(10)
C3 0.055(24) 0.056(8) 0.065(6) 0.003(5) -0.010(10) 0.009(11)
C4 0.035(22) 0.074(10) 0.062(6) -0.010(6) 0.021(9) -0.006(12)
C5 0.065(28) 0.065(12) 0.088(10) 0.013(7) -0.004(13) 0.018(14)
C6 0.031(7) 0.040(3) 0.038(2) 0.0020(15) 0.000(3) 0.003(3)
C7 0.031(7) 0.040(3) 0.039(2) 0.0018(15) 0.000(3) 0.003(3)
C8 0.031(7) 0.040(3) 0.039(2) 0.0021(15) 0.000(3) 0.003(3)
C9 0.031(7) 0.040(3) 0.038(2) 0.0020(15) 0.000(3) 0.003(3)
C10 0.031(7) 0.039(3) 0.037(2) 0.0022(15) 0.000(3) 0.003(3)
C11 0.019(16) 0.032(4) 0.031(3) 0.004(2) -0.012(5) -0.007(6)
C12 0.016(15) 0.022(4) 0.031(3) 0.004(2) 0.000(5) 0.004(5)
C13 0.062(20) 0.035(6) 0.041(4) 0.008(3) 0.010(8) 0.005(7)
C14 0.050(19) 0.036(5) 0.034(3) 0.002(3) -0.007(6) -0.009(7)
C15 0.047(20) 0.044(5) 0.044(4) 0.002(3) 0.008(8) -0.004(8)
C16 0.070(24) 0.063(9) 0.065(7) 0.012(5) 0.001(10) -0.007(13)
C17 0.132(37) 0.066(15) 0.181(24) -0.021(13) -0.006(27) -0.016(20)
C18 0.145(30) 0.067(10) 0.062(7) -0.024(6) 0.020(12) -0.033(14)

loop_
_atom_site_label
_atom_site_type_symbol
_atom_site_fract_x
_atom_site_fract_y
_atom_site_fract_z
_atom_site_U_iso_or_equiv
_atom_site_thermal_displace_type
_atom_site_occupancy
_atom_site_calc_flag
_atom_site_refinement_flags
Pt Pt 0.29030(10) 0.90288(3) 0.158732(9) 0.0317(3) Uani 1 d .
Fe Fe 0.2452(4) 1.01058(14) 0.04013(4) 0.0309(9) Uani 1 d .
S S 0.4326(8) 1.0852(3) 0.18568(7) 0.044(2) Uani 1 d .
Cl Cl 0.1509(8) 0.8482(3) 0.23122(8) 0.054(2) Uani 1 d .
O1 O 0.4469(28) 1.2121(12) 0.1576(3) 0.077(6) Uani 1 d .
O2 O 0.2692(22) 0.4374(10) 0.1206(3) 0.056(5) Uani 1 d .
N N 0.1733(22) 0.7301(8) 0.1265(2) 0.037(5) Uani 1 d .
C1 C -0.0005(41) 1.0324(19) -0.0049(5) 0.079(10) Uani 1 d .
H1 H -0.0441(41) 0.9819(19) -0.0301(5) 0.095 Uiso 1 calc R
C2 C 0.1549(36) 1.1464(15) -0.0063(5) 0.052(7) Uani 1 d .
H2 H 0.2333(36) 1.1709(15) -0.0306(5) 0.063 Uiso 1 calc R
C3 C 0.1436(36) 1.2082(16) 0.0435(4) 0.059(7) Uani 1 d .
H3 H 0.1976(36) 1.2892(16) 0.0545(4) 0.070 Uiso 1 calc R
C4 C 0.0319(32) 1.1123(19) 0.0681(5) 0.057(7) Uani 1 d .
H4 H 0.0187(32) 1.1098(19) 0.1001(5) 0.068 Uiso 1 calc R
C5 C -0.0564(42) 1.0210(20) 0.0368(6) 0.073(9) Uani 1 d .
H5 H -0.1473(42) 0.9582(20) 0.0459(6) 0.087 Uiso 1 calc R
C6 C 0.4027(29) 0.9315(12) 0.0954(3) 0.036(2) Uani 1 d U
C7 C 0.5090(28) 1.0199(12) 0.0686(3) 0.037(2) Uani 1 d U
H7 H 0.5700(28) 1.0979(12) 0.0798(3) 0.044 Uiso 1 calc R
C8 C 0.5123(27) 0.9759(12) 0.0222(3) 0.037(2) Uani 1 d U
H8 H 0.5718(27) 1.0211(12) -0.0021(3) 0.044 Uiso 1 calc R
C9 C 0.4108(29) 0.8524(11) 0.0186(3) 0.036(2) Uani 1 d U
H9 H 0.3929(29) 0.7994(11) -0.0079(3) 0.043 Uiso 1 calc R
C10 C 0.3405(30) 0.8246(11) 0.0637(3) 0.036(2) Uani 1 d U
C11 C 0.2177(23) 0.7216(9) 0.0827(2) 0.027(5) Uani 1 d .
H11 H 0.1711(23) 0.6508(9) 0.0642(2) 0.033 Uiso 1 calc R
C12 C 0.0682(25) 0.6209(9) 0.1498(2) 0.023(5) Uani 1 d .
H12 H 0.0202(25) 0.6590(9) 0.1789(2) 0.028 Uiso 1 calc R
C13 C 0.2102(32) 0.5051(11) 0.1622(3) 0.046(6) Uani 1 d .
H13 H 0.3170(32) 0.5448(11) 0.1778(3) 0.055 Uiso 1 calc R
H13A H 0.1524(32) 0.4387(11) 0.1828(3) 0.055 Uiso 1 calc R
C14 C -0.1005(29) 0.5689(11) 0.1213(3) 0.040(6) Uani 1 d .
H14 H -0.0581(29) 0.5452(11) 0.0900(3) 0.048 Uiso 1 calc R
C15 C -0.1986(30) 0.4491(12) 0.1412(3) 0.045(6) Uani 1 d .
H15 H -0.3007(30) 0.4238(12) 0.1214(3) 0.054 Uiso 1 calc R
H15A H -0.2453(30) 0.4728(12) 0.1713(3) 0.054 Uiso 1 calc R
H15B H -0.1138(30) 0.3728(12) 0.1438(3) 0.054 Uiso 1 calc R
C16 C -0.2488(30) 0.6907(16) 0.1178(5) 0.066(8) Uani 1 d .
H16 H -0.1903(30) 0.7712(16) 0.1050(5) 0.079 Uiso 1 calc R
H16A H -0.2953(30) 0.7118(16) 0.1482(5) 0.079 Uiso 1 calc R
H16B H -0.3502(30) 0.6626(16) 0.0983(5) 0.079 Uiso 1 calc R
C17 C 0.6792(31) 1.0386(14) 0.1968(4) 0.126(12) Uani 1 d .
H17 H 0.7366(31) 1.0094(14) 0.1684(4) 0.152 Uiso 1 calc R
H17A H 0.6844(31) 0.9647(14) 0.2189(4) 0.152 Uiso 1 calc R
H17B H 0.7443(31) 1.1175(14) 0.2088(4) 0.152 Uiso 1 calc R
C18 C 0.3697(31) 1.1320(14) 0.2420(4) 0.091(10) Uani 1 d R
H18 H 0.2413(31) 1.1599(14) 0.2424(4) 0.110 Uiso 1 calc R
H18A H 0.4466(31) 1.2073(14) 0.2522(4) 0.110 Uiso 1 calc R
H18B H 0.3866(31) 1.0544(14) 0.2623(4) 0.110 Uiso 1 calc R

loop_
_atom_type_symbol
_atom_type_description
_atom_type_scat_dispersion_real
_atom_type_scat_dispersion_imag
_atom_type_scat_source
C C 0.0033 0.0016 'International Tables Vol C Tables 4.2.6.8 and 6.1.1.4'
H H 0.0000 0.0000 'International Tables Vol C Tables 4.2.6.8 and 6.1.1.4'
N N 0.0061 0.0033 'International Tables Vol C Tables 4.2.6.8 and 6.1.1.4'
O O 0.0106 0.0060 'International Tables Vol C Tables 4.2.6.8 and 6.1.1.4'
Fe Fe 0.3463 0.8444 'International Tables Vol C Tables 4.2.6.8 and 6.1.1.4'
Pt Pt -1.7033 8.3905 'International Tables Vol C Tables 4.2.6.8 and 6.1.1.4'
Cl Cl 0.1484 0.1585 'International Tables Vol C Tables 4.2.6.8 and 6.1.1.4'
S S 0.1246 0.1234 'International Tables Vol C Tables 4.2.6.8 and 6.1.1.4'

loop_
_geom_angle_atom_site_label_1
_geom_angle_atom_site_label_2
_geom_angle_atom_site_label_3
_geom_angle
C6 Pt N 82.3(5)
C6 Pt S 91.5(4)
N Pt S 173.6(3)
C6 Pt Cl 174.8(3)
N Pt Cl 92.6(3)
S Pt Cl 93.57(11)
C2 Fe C4 72.3(8)
C2 Fe C8 104.3(8)
C4 Fe C8 156.7(7)
C2 Fe C9 118.8(6)
C4 Fe C9 160.8(7)
C8 Fe C9 40.6(6)
C2 Fe C10 156.6(5)
C4 Fe C10 123.9(7)
C8 Fe C10 67.7(6)
C9 Fe C10 40.9(5)
C2 Fe C3 45.5(6)
C4 Fe C3 41.0(8)
C8 Fe C3 120.4(8)
C9 Fe C3 157.6(7)
C10 Fe C3 157.8(4)
C2 Fe C7 122.6(7)
C4 Fe C7 121.4(7)
C8 Fe C7 40.4(5)
C9 Fe C7 67.7(6)
C10 Fe C7 66.4(6)
C3 Fe C7 105.4(7)
C2 Fe C6 158.4(7)
C4 Fe C6 106.6(7)
C8 Fe C6 67.9(6)
C9 Fe C6 69.2(5)
C10 Fe C6 41.0(5)
C3 Fe C6 119.7(5)
C7 Fe C6 38.8(5)
C2 Fe C5 67.3(9)
C4 Fe C5 39.4(7)
C8 Fe C5 161.1(6)
C9 Fe C5 127.1(8)
C10 Fe C5 112.9(8)
C3 Fe C5 66.6(9)
C7 Fe C5 158.4(6)
C6 Fe C5 126.0(6)
C2 Fe C1 43.6(8)
C4 Fe C1 64.9(8)
C8 Fe C1 128.7(7)
C9 Fe C1 111.0(7)
C10 Fe C1 123.3(7)
C3 Fe C1 69.7(8)
C7 Fe C1 164.8(6)
C6 Fe C1 156.2(7)
C5 Fe C1 33.9(7)
O1 S C18 108.3(7)
O1 S C17 103.4(9)
C18 S C17 98.5(8)
O1 S Pt 120.7(5)
C18 S Pt 114.9(6)
C17 S Pt 108.1(4)
C11 N C12 121.7(8)
C11 N Pt 112.5(9)
C12 N Pt 125.5(5)
C5 C1 C2 108.0(19)
C5 C1 Fe 71.6(16)
C2 C1 Fe 60.9(10)
C5 C1 H1 126.0(16)
C2 C1 H1 126.0(8)
Fe C1 H1 132.9(5)
C3 C2 C1 102.0(14)
C3 C2 Fe 69.3(8)
C1 C2 Fe 75.4(9)
C3 C2 H2 129.0(11)
C1 C2 H2 129.0(8)
Fe C2 H2 118.7(7)
C4 C3 C2 103.9(15)
C4 C3 Fe 67.3(11)
C2 C3 Fe 65.2(8)
C4 C3 H3 128.0(8)
C2 C3 H3 128.0(10)
Fe C3 H3 130.8(7)
C5 C4 C3 110.1(14)
C5 C4 Fe 77.1(14)
C3 C4 Fe 71.7(11)
C5 C4 H4 125.0(11)
C3 C4 H4 125.0(9)
Fe C4 H4 117.9(5)
C1 C5 C4 114.2(24)
C1 C5 Fe 74.5(19)
C4 C5 Fe 63.5(14)
C1 C5 H5 122.9(16)
C4 C5 H5 122.9(12)
Fe C5 H5 131.1(5)
C7 C6 C10 105.0(9)
C7 C6 Pt 144.3(9)
C10 C6 Pt 110.5(10)
C7 C6 Fe 69.3(8)
C10 C6 Fe 67.4(7)
Pt C6 Fe 121.6(10)
C6 C7 C8 110.8(12)
C6 C7 Fe 72.0(11)
C8 C7 Fe 67.8(10)
C6 C7 H7 124.6(6)
C8 C7 H7 124.6(9)
Fe C7 H7 127.2(3)
C9 C8 C7 108.6(11)
C9 C8 Fe 70.6(11)
C7 C8 Fe 71.8(11)
C9 C8 H8 125.7(6)
C7 C8 H8 125.7(9)
Fe C8 H8 123.6(3)
C8 C9 C10 106.1(9)
C8 C9 Fe 68.9(8)
C10 C9 Fe 69.8(8)
C8 C9 H9 127.0(6)
C10 C9 H9 127.0(7)
Fe C9 H9 125.9(4)
C9 C10 C11 134.1(11)
C9 C10 C6 109.5(12)
C11 C10 C6 116.3(9)
C9 C10 Fe 69.3(7)
C11 C10 Fe 122.2(14)
C6 C10 Fe 71.6(7)
N C11 C10 118.3(9)
N C11 H11 120.9(7)
C10 C11 H11 120.9(5)
N C12 C14 113.2(8)
N C12 C13 106.8(14)
C14 C12 C13 113.5(10)
N C12 H12 107.7(4)
C14 C12 H12 107.7(7)
C13 C12 H12 107.7(5)
O2 C13 C12 109.3(9)
O2 C13 H13 109.8(11)
C12 C13 H13 109.8(8)
O2 C13 H13A 109.8(7)
C12 C13 H13A 109.8(8)
H13 C13 H13A 108.3
C15 C14 C12 114.9(10)
C15 C14 C16 106.7(15)
C12 C14 C16 108.3(9)
C15 C14 H14 108.9(6)
C12 C14 H14 108.9(7)
C16 C14 H14 108.9(6)
C14 C15 H15 109.5(9)
C14 C15 H15A 109.5(6)
H15 C15 H15A 109.5
C14 C15 H15B 109.5(11)
H15 C15 H15B 109.5
H15A C15 H15B 109.5
C14 C16 H16 109.5(8)
C14 C16 H16A 109.5(6)
H16 C16 H16A 109.5
C14 C16 H16B 109.5(8)
H16 C16 H16B 109.5
H16A C16 H16B 109.5
S C17 H17 109.5(3)
S C17 H17A 109.5(4)
H17 C17 H17A 109.5
S C17 H17B 109.5(4)
H17 C17 H17B 109.5
H17A C17 H17B 109.5
S C18 H18 109.5(7)
S C18 H18A 109.5(6)
H18 C18 H18A 109.5
S C18 H18B 109.5(5)
H18 C18 H18B 109.5
H18A C18 H18B 109.5

loop_
_geom_bond_atom_site_label_1
_geom_bond_atom_site_label_2
_geom_bond_distance
Pt C6 2.018(11)
Pt N 2.090(9)
Pt S 2.182(3)
Pt Cl 2.380(3)
Fe C2 1.988(15)
Fe C4 1.99(2)
Fe C8 2.01(2)
Fe C9 2.04(2)
Fe C10 2.043(11)
Fe C3 2.05(2)
Fe C7 2.07(2)
Fe C6 2.100(14)
Fe C5 2.17(3)
Fe C1 2.20(3)
S O1 1.476(10)
S C18 1.748(12)
S C17 1.85(2)
O2 C13 1.431(14)
N C11 1.308(11)
N C12 1.46(2)
C1 C5 1.28(3)
C1 C2 1.57(3)
C1 H1 0.93
C2 C3 1.56(2)
C2 H2 0.93
C3 C4 1.42(3)
C3 H3 0.93
C4 C5 1.41(3)
C4 H4 0.93
C5 H5 0.93
C6 C7 1.38(2)
C6 C10 1.45(2)
C7 C8 1.408(13)
C7 H7 0.93
C8 C9 1.40(2)
C8 H8 0.93
C9 C10 1.42(2)
C9 H9 0.93
C10 C11 1.44(2)
C11 H11 0.93
C12 C14 1.55(2)
C12 C13 1.56(2)
C12 H12 0.98
C13 H13 0.97
C13 H13A 0.97
C14 C15 1.47(2)
C14 C16 1.59(2)
C14 H14 0.98
C15 H15 0.96
C15 H15A 0.96
C15 H15B 0.96
C16 H16 0.96
C16 H16A 0.96
C16 H16B 0.96
C17 H17 0.96
C17 H17A 0.96
C17 H17B 0.96
C18 H18 0.96
C18 H18A 0.96
C18 H18B 0.96
